data_7122641
loop_
_publ_author_name
'Chen, Chao'
'Hao, Yu'
'Zhang, Ting-Yu'
'Pan, Jin-Long'
'Ding, Jun'
'Xiang, Heng-Ye'
'Wang, Man'
'Ding, Tong-Mei'
'Duan, Abing'
'Zhang, Shuyu'

_publ_section_title
;
 Computational and Experimental Studies on Copper-Mediated Selective
 Cascade C-H/N-H Annulation of Electron-Deficient Acrylamide with Arynes
;
_journal_name_full 'Chemical Communications'
_journal_paper_doi 10.1039/C8CC08708C
_journal_year 2018
_chemical_absolute_configuration ad
_chemical_formula_moiety 'C25 H18 N2 O'
_chemical_formula_sum 'C25 H18 N2 O'
_chemical_formula_weight 362.41
_space_group_crystal_system orthorhombic
_space_group_IT_number 19
_space_group_name_Hall 'P 2ac 2ab'
_space_group_name_H-M_alt 'P 21 21 21'
_symmetry_space_group_name_Hall 'P 2ac 2ab'
_symmetry_space_group_name_H-M 'P 21 21 21'
_atom_sites_solution_hydrogens geom
_audit_block_doi 10.5517/ccdc.csd.cc20d35q
_audit_creation_method SHELXL-2014/7
_audit_update_record
;
2018-07-27 deposited with the CCDC.
2018-11-26 downloaded from the CCDC.
;
_cell_angle_alpha 90
_cell_angle_beta 90
_cell_angle_gamma 90
_cell_formula_units_Z 4
_cell_length_a 9.1112(4)
_cell_length_b 11.0761(4)
_cell_length_c 18.4010(7)
_cell_measurement_reflns_used 5775
_cell_measurement_temperature 173(2)
_cell_measurement_theta_max 68.14
_cell_measurement_theta_min 4.66
_cell_volume 1856.97(13)
_computing_structure_refinement 'SHELXL-2014/7 (Sheldrick, 2014)'
_diffrn_ambient_temperature 173(2)
_diffrn_measured_fraction_theta_full 1.000
_diffrn_measured_fraction_theta_max 0.999
_diffrn_measurement_device_type 'Bruker APEX-II CCD'
_diffrn_measurement_method '\f and \w scans'
_diffrn_radiation_type CuK\a
_diffrn_radiation_wavelength 1.54178
_diffrn_reflns_av_R_equivalents 0.0852
_diffrn_reflns_av_unetI/netI 0.0467
_diffrn_reflns_Laue_measured_fraction_full 1.000
_diffrn_reflns_Laue_measured_fraction_max 0.999
_diffrn_reflns_limit_h_max 10
_diffrn_reflns_limit_h_min -10
_diffrn_reflns_limit_k_max 12
_diffrn_reflns_limit_k_min -13
_diffrn_reflns_limit_l_max 22
_diffrn_reflns_limit_l_min -22
_diffrn_reflns_number 19093
_diffrn_reflns_point_group_measured_fraction_full 1.000
_diffrn_reflns_point_group_measured_fraction_max 1.000
_diffrn_reflns_theta_full 67.679
_diffrn_reflns_theta_max 68.270
_diffrn_reflns_theta_min 4.660
_exptl_absorpt_coefficient_mu 0.627
_exptl_crystal_colour colorless
_exptl_crystal_density_diffrn 1.296
_exptl_crystal_description block
_exptl_crystal_F_000 760
_exptl_crystal_size_max 0.200
_exptl_crystal_size_mid 0.170
_exptl_crystal_size_min 0.150
_exptl_transmission_factor_max 0.7531
_exptl_transmission_factor_min 0.6816
_refine_diff_density_max 0.152
_refine_diff_density_min -0.136
_refine_diff_density_rms 0.034
_refine_ls_abs_structure_details
;
 Refined as an inversion twin.
;
_refine_ls_abs_structure_Flack 0.2(6)
_refine_ls_extinction_method none
_refine_ls_goodness_of_fit_ref 1.023
_refine_ls_hydrogen_treatment constr
_refine_ls_matrix_type full
_refine_ls_number_parameters 255
_refine_ls_number_reflns 3394
_refine_ls_number_restraints 0
_refine_ls_restrained_S_all 1.023
_refine_ls_R_factor_all 0.0611
_refine_ls_R_factor_gt 0.0421
_refine_ls_shift/su_max 0.001
_refine_ls_shift/su_mean 0.000
_refine_ls_structure_factor_coef Fsqd
_refine_ls_weighting_details 'w=1/[\s^2^(Fo^2^)+(0.0524P)^2^+0.1094P] where P=(Fo^2^+2Fc^2^)/3'
_refine_ls_weighting_scheme calc
_refine_ls_wR_factor_gt 0.0966
_refine_ls_wR_factor_ref 0.1060
_reflns_Friedel_coverage 0.738
_reflns_Friedel_fraction_full 1.000
_reflns_Friedel_fraction_max 1.000
_reflns_number_gt 2739
_reflns_number_total 3394
_reflns_threshold_expression 'I > 2\s(I)'
_cod_data_source_file c8cc08708c2.cif
_cod_data_source_block ta_a
_cod_database_code 7122641
_shelx_shelxl_version_number 2014/7
_shelx_space_group_comment
;
The symmetry employed for this shelxl refinement is uniquely defined
by the following loop, which should always be used as a source of
symmetry information in preference to the above space-group names.
They are only intended as comments.
;
_shelx_estimated_absorpt_t_min 0.885
_shelx_estimated_absorpt_t_max 0.912

loop_
_space_group_symop_operation_xyz
'x, y, z'
'-x+1/2, -y, z+1/2'
'-x, y+1/2, -z+1/2'
'x+1/2, -y+1/2, -z'

loop_
_atom_site_label
_atom_site_type_symbol
_atom_site_fract_x
_atom_site_fract_y
_atom_site_fract_z
_atom_site_U_iso_or_equiv
_atom_site_adp_type
_atom_site_occupancy
_atom_site_site_symmetry_order
_atom_site_calc_flag
_atom_site_refinement_flags_posn
_atom_site_refinement_flags_adp
O1 O 0.6551(3) 0.4513(2) 0.46329(12) 0.0409(6) Uani 1 1 d . .
C1 C 0.8397(4) 0.2627(3) 0.36604(17) 0.0385(7) Uani 1 1 d . .
N1 N 0.7110(3) 0.4323(2) 0.58317(13) 0.0305(6) Uani 1 1 d . .
N2 N 0.8805(3) 0.6387(3) 0.56981(14) 0.0367(7) Uani 1 1 d . .
C2 C 0.8218(5) 0.2057(4) 0.29871(19) 0.0496(9) Uani 1 1 d . .
H2 H 0.8736 0.2348 0.2575 0.060 Uiso 1 1 calc R U
C4 C 0.6546(4) 0.0624(4) 0.3503(2) 0.0455(9) Uani 1 1 d . .
H4 H 0.5916 -0.0053 0.3449 0.055 Uiso 1 1 calc R U
C3 C 0.7291(4) 0.1069(4) 0.2917(2) 0.0517(10) Uani 1 1 d . .
H3 H 0.7172 0.0697 0.2455 0.062 Uiso 1 1 calc R U
C5 C 0.6715(4) 0.1164(3) 0.41726(19) 0.0388(8) Uani 1 1 d . .
H5 H 0.6203 0.0849 0.4581 0.047 Uiso 1 1 calc R U
C6 C 0.7630(3) 0.2172(3) 0.42607(17) 0.0328(7) Uani 1 1 d . .
C7 C 0.7763(3) 0.2713(3) 0.49979(16) 0.0307(6) Uani 1 1 d . .
C8 C 0.8383(3) 0.2119(3) 0.55562(17) 0.0326(7) Uani 1 1 d . .
H8 H 0.8819 0.1355 0.5466 0.039 Uiso 1 1 calc R U
C9 C 0.8413(3) 0.2588(3) 0.62780(16) 0.0325(7) Uani 1 1 d . .
C10 C 0.9088(4) 0.1977(3) 0.68587(19) 0.0397(8) Uani 1 1 d . .
H10 H 0.9535 0.1215 0.6776 0.048 Uiso 1 1 calc R U
C11 C 0.9108(4) 0.2468(4) 0.75416(19) 0.0474(9) Uani 1 1 d . .
H11 H 0.9579 0.2050 0.7927 0.057 Uiso 1 1 calc R U
C12 C 0.8440(4) 0.3577(4) 0.76719(18) 0.0446(9) Uani 1 1 d . .
H12 H 0.8450 0.3908 0.8148 0.054 Uiso 1 1 calc R U
C13 C 0.7763(4) 0.4199(3) 0.71161(17) 0.0396(8) Uani 1 1 d . .
H13 H 0.7304 0.4953 0.7209 0.048 Uiso 1 1 calc R U
C14 C 0.7755(3) 0.3713(3) 0.64133(16) 0.0308(7) Uani 1 1 d . .
C15 C 0.7107(3) 0.3906(3) 0.51167(16) 0.0314(7) Uani 1 1 d . .
C16 C 0.6464(3) 0.5492(3) 0.59474(16) 0.0300(6) Uani 1 1 d . .
C17 C 0.5027(4) 0.5585(3) 0.61326(18) 0.0394(8) Uani 1 1 d . .
H17 H 0.4452 0.4875 0.6187 0.047 Uiso 1 1 calc R U
C18 C 0.4380(4) 0.6723(3) 0.6245(2) 0.0443(9) Uani 1 1 d . .
H18 H 0.3375 0.6776 0.6378 0.053 Uiso 1 1 calc R U
C19 C 0.5180(4) 0.7739(3) 0.61636(19) 0.0442(8) Uani 1 1 d . .
H19 H 0.4729 0.8503 0.6236 0.053 Uiso 1 1 calc R U
C20 C 0.6680(4) 0.7681(3) 0.59715(16) 0.0358(7) Uani 1 1 d . .
C21 C 0.7348(4) 0.6533(3) 0.58682(15) 0.0318(7) Uani 1 1 d . .
C22 C 0.9570(4) 0.7393(4) 0.56270(17) 0.0477(10) Uani 1 1 d . .
H22 H 1.0582 0.7318 0.5513 0.057 Uiso 1 1 calc R U
C23 C 0.9004(5) 0.8563(4) 0.5707(2) 0.0509(10) Uani 1 1 d . .
H23 H 0.9620 0.9246 0.5642 0.061 Uiso 1 1 calc R U
C24 C 0.7579(5) 0.8705(3) 0.58758(19) 0.0479(9) Uani 1 1 d . .
H24 H 0.7180 0.9492 0.5931 0.058 Uiso 1 1 calc R U
C25 C 0.9407(4) 0.3680(4) 0.3730(2) 0.0508(9) Uani 1 1 d . .
H25A H 0.9901 0.3822 0.3265 0.076 Uiso 1 1 calc R U
H25B H 1.0142 0.3512 0.4106 0.076 Uiso 1 1 calc R U
H25C H 0.8842 0.4399 0.3865 0.076 Uiso 1 1 calc R U

loop_
_atom_site_aniso_label
_atom_site_aniso_U_11
_atom_site_aniso_U_22
_atom_site_aniso_U_33
_atom_site_aniso_U_23
_atom_site_aniso_U_13
_atom_site_aniso_U_12
O1 0.0483(13) 0.0339(13) 0.0407(12) -0.0033(11) -0.0092(11) 0.0126(12)
C1 0.0414(16) 0.0311(18) 0.0431(17) 0.0016(15) -0.0035(15) 0.0074(15)
N1 0.0307(13) 0.0255(14) 0.0353(13) -0.0017(11) -0.0008(10) 0.0019(11)
N2 0.0351(14) 0.0433(17) 0.0317(13) 0.0004(13) 0.0009(10) -0.0046(13)
C2 0.060(2) 0.050(2) 0.0396(17) 0.0011(16) -0.0052(17) 0.006(2)
C4 0.0416(18) 0.035(2) 0.060(2) -0.0101(18) -0.0150(16) 0.0056(16)
C3 0.058(2) 0.049(2) 0.049(2) -0.0128(19) -0.0147(18) 0.012(2)
C5 0.0326(15) 0.0291(17) 0.0546(19) -0.0088(15) -0.0055(15) 0.0057(14)
C6 0.0323(15) 0.0246(16) 0.0414(16) -0.0028(14) -0.0059(13) 0.0094(13)
C7 0.0279(13) 0.0247(16) 0.0394(15) -0.0022(13) -0.0011(12) 0.0030(13)
C8 0.0305(14) 0.0234(16) 0.0437(16) 0.0004(13) 0.0003(13) 0.0004(13)
C9 0.0318(14) 0.0278(17) 0.0380(15) 0.0032(14) -0.0006(12) -0.0060(14)
C10 0.0436(18) 0.0307(19) 0.0449(18) 0.0096(15) -0.0045(15) -0.0014(15)
C11 0.052(2) 0.050(2) 0.0406(17) 0.0150(18) -0.0054(15) -0.0060(19)
C12 0.0471(19) 0.052(2) 0.0348(17) 0.0047(16) 0.0012(15) -0.0056(19)
C13 0.0409(17) 0.038(2) 0.0404(17) -0.0016(15) 0.0039(14) 0.0009(15)
C14 0.0290(14) 0.0289(17) 0.0345(14) 0.0047(13) -0.0006(12) -0.0039(13)
C15 0.0297(14) 0.0272(17) 0.0373(15) -0.0026(13) -0.0035(12) 0.0037(13)
C16 0.0303(14) 0.0250(16) 0.0347(14) -0.0015(13) 0.0015(12) 0.0017(13)
C17 0.0340(16) 0.0352(19) 0.0489(19) -0.0049(16) 0.0026(14) -0.0020(15)
C18 0.0332(17) 0.042(2) 0.057(2) -0.0086(18) 0.0054(16) 0.0054(15)
C19 0.053(2) 0.0325(19) 0.0470(18) -0.0066(16) 0.0002(16) 0.0089(17)
C20 0.0474(18) 0.0282(17) 0.0318(14) -0.0013(13) -0.0018(13) -0.0010(15)
C21 0.0379(16) 0.0312(17) 0.0262(14) 0.0031(13) -0.0029(12) -0.0058(14)
C22 0.0413(18) 0.065(3) 0.0365(16) 0.0043(18) 0.0031(14) -0.0159(19)
C23 0.069(3) 0.038(2) 0.0453(19) 0.0080(18) -0.0039(18) -0.022(2)
C24 0.069(3) 0.0302(19) 0.0443(19) 0.0033(15) -0.0026(18) -0.0096(18)
C25 0.053(2) 0.046(2) 0.053(2) 0.0044(19) 0.0042(18) -0.0071(19)

loop_
_atom_type_symbol
_atom_type_description
_atom_type_scat_dispersion_real
_atom_type_scat_dispersion_imag
_atom_type_scat_source
C C 0.0181 0.0091 'International Tables Vol C Tables 4.2.6.8 and 6.1.1.4'
H H 0.0000 0.0000 'International Tables Vol C Tables 4.2.6.8 and 6.1.1.4'
N N 0.0311 0.0180 'International Tables Vol C Tables 4.2.6.8 and 6.1.1.4'
O O 0.0492 0.0322 'International Tables Vol C Tables 4.2.6.8 and 6.1.1.4'

loop_
_geom_angle_atom_site_label_1
_geom_angle_atom_site_label_2
_geom_angle_atom_site_label_3
_geom_angle
C2 C1 C6 118.5(3)
C2 C1 C25 120.1(3)
C6 C1 C25 121.4(3)
C15 N1 C14 124.3(3)
C15 N1 C16 115.9(2)
C14 N1 C16 119.7(2)
C22 N2 C21 115.7(3)
C3 C2 C1 120.6(4)
C3 C2 H2 119.7
C1 C2 H2 119.7
C3 C4 C5 119.6(4)
C3 C4 H4 120.2
C5 C4 H4 120.2
C4 C3 C2 120.8(3)
C4 C3 H3 119.6
C2 C3 H3 119.6
C4 C5 C6 121.0(3)
C4 C5 H5 119.5
C6 C5 H5 119.5
C1 C6 C5 119.5(3)
C1 C6 C7 122.2(3)
C5 C6 C7 118.3(3)
C8 C7 C15 119.9(3)
C8 C7 C6 122.3(3)
C15 C7 C6 117.8(3)
C7 C8 C9 122.8(3)
C7 C8 H8 118.6
C9 C8 H8 118.6
C14 C9 C10 118.6(3)
C14 C9 C8 118.7(3)
C10 C9 C8 122.7(3)
C11 C10 C9 120.8(3)
C11 C10 H10 119.6
C9 C10 H10 119.6
C10 C11 C12 120.2(3)
C10 C11 H11 119.9
C12 C11 H11 119.9
C13 C12 C11 120.6(3)
C13 C12 H12 119.7
C11 C12 H12 119.7
C12 C13 C14 119.7(3)
C12 C13 H13 120.2
C14 C13 H13 120.2
N1 C14 C13 121.6(3)
N1 C14 C9 118.2(3)
C13 C14 C9 120.1(3)
O1 C15 N1 120.3(3)
O1 C15 C7 123.7(3)
N1 C15 C7 116.0(3)
C17 C16 C21 120.9(3)
C17 C16 N1 120.0(3)
C21 C16 N1 119.1(3)
C16 C17 C18 120.6(3)
C16 C17 H17 119.7
C18 C17 H17 119.7
C19 C18 C17 120.4(3)
C19 C18 H18 119.8
C17 C18 H18 119.8
C18 C19 C20 120.7(3)
C18 C19 H19 119.6
C20 C19 H19 119.6
C19 C20 C24 123.7(3)
C19 C20 C21 119.2(3)
C24 C20 C21 117.0(3)
N2 C21 C16 118.6(3)
N2 C21 C20 123.3(3)
C16 C21 C20 118.1(3)
N2 C22 C23 125.1(3)
N2 C22 H22 117.4
C23 C22 H22 117.4
C24 C23 C22 119.2(4)
C24 C23 H23 120.4
C22 C23 H23 120.4
C23 C24 C20 119.7(4)
C23 C24 H24 120.2
C20 C24 H24 120.2
C1 C25 H25A 109.5
C1 C25 H25B 109.5
H25A C25 H25B 109.5
C1 C25 H25C 109.5
H25A C25 H25C 109.5
H25B C25 H25C 109.5

loop_
_geom_bond_atom_site_label_1
_geom_bond_atom_site_label_2
_geom_bond_distance
O1 C15 1.226(4)
C1 C2 1.400(5)
C1 C6 1.401(5)
C1 C25 1.491(5)
N1 C15 1.395(4)
N1 C14 1.395(4)
N1 C16 1.438(4)
N2 C22 1.320(5)
N2 C21 1.373(4)
C2 C3 1.388(6)
C2 H2 0.9500
C4 C3 1.366(6)
C4 C5 1.378(5)
C4 H4 0.9500
C3 H3 0.9500
C5 C6 1.403(5)
C5 H5 0.9500
C6 C7 1.488(4)
C7 C8 1.344(4)
C7 C15 1.467(4)
C8 C9 1.426(4)
C8 H8 0.9500
C9 C14 1.405(5)
C9 C10 1.406(5)
C10 C11 1.369(5)
C10 H10 0.9500
C11 C12 1.392(6)
C11 H11 0.9500
C12 C13 1.379(5)
C12 H12 0.9500
C13 C14 1.401(4)
C13 H13 0.9500
C16 C17 1.357(5)
C16 C21 1.414(4)
C17 C18 1.406(5)
C17 H17 0.9500
C18 C19 1.349(5)
C18 H18 0.9500
C19 C20 1.414(5)
C19 H19 0.9500
C20 C24 1.411(5)
C20 C21 1.422(5)
C22 C23 1.402(6)
C22 H22 0.9500
C23 C24 1.344(6)
C23 H23 0.9500
C24 H24 0.9500
C25 H25A 0.9800
C25 H25B 0.9800
C25 H25C 0.9800

loop_
_geom_torsion_atom_site_label_1
_geom_torsion_atom_site_label_2
_geom_torsion_atom_site_label_3
_geom_torsion_atom_site_label_4
_geom_torsion
C6 C1 C2 C3 0.5(5)
C25 C1 C2 C3 179.5(4)
C5 C4 C3 C2 0.1(6)
C1 C2 C3 C4 -0.7(6)
C3 C4 C5 C6 0.6(5)
C2 C1 C6 C5 0.2(5)
C25 C1 C6 C5 -178.7(3)
C2 C1 C6 C7 179.5(3)
C25 C1 C6 C7 0.6(5)
C4 C5 C6 C1 -0.7(5)
C4 C5 C6 C7 179.9(3)
C1 C6 C7 C8 -113.4(4)
C5 C6 C7 C8 65.9(4)
C1 C6 C7 C15 70.4(4)
C5 C6 C7 C15 -110.3(3)
C15 C7 C8 C9 1.2(5)
C6 C7 C8 C9 -174.9(3)
C7 C8 C9 C14 0.7(5)
C7 C8 C9 C10 -178.7(3)
C14 C9 C10 C11 -0.2(5)
C8 C9 C10 C11 179.2(3)
C9 C10 C11 C12 0.8(5)
C10 C11 C12 C13 -0.6(6)
C11 C12 C13 C14 -0.4(5)
C15 N1 C14 C13 177.9(3)
C16 N1 C14 C13 1.4(4)
C15 N1 C14 C9 -1.8(4)
C16 N1 C14 C9 -178.2(3)
C12 C13 C14 N1 -178.6(3)
C12 C13 C14 C9 1.0(5)
C10 C9 C14 N1 178.9(3)
C8 C9 C14 N1 -0.4(4)
C10 C9 C14 C13 -0.8(4)
C8 C9 C14 C13 179.9(3)
C14 N1 C15 O1 -178.0(3)
C16 N1 C15 O1 -1.4(4)
C14 N1 C15 C7 3.5(4)
C16 N1 C15 C7 -179.9(3)
C8 C7 C15 O1 178.4(3)
C6 C7 C15 O1 -5.3(5)
C8 C7 C15 N1 -3.2(4)
C6 C7 C15 N1 173.1(3)
C15 N1 C16 C17 93.0(4)
C14 N1 C16 C17 -90.2(4)
C15 N1 C16 C21 -87.2(3)
C14 N1 C16 C21 89.5(3)
C21 C16 C17 C18 0.5(5)
N1 C16 C17 C18 -179.8(3)
C16 C17 C18 C19 0.5(6)
C17 C18 C19 C20 -0.6(5)
C18 C19 C20 C24 179.8(3)
C18 C19 C20 C21 -0.4(5)
C22 N2 C21 C16 179.6(3)
C22 N2 C21 C20 -0.6(4)
C17 C16 C21 N2 178.4(3)
N1 C16 C21 N2 -1.4(4)
C17 C16 C21 C20 -1.4(4)
N1 C16 C21 C20 178.8(3)
C19 C20 C21 N2 -178.4(3)
C24 C20 C21 N2 1.4(4)
C19 C20 C21 C16 1.4(4)
C24 C20 C21 C16 -178.8(3)
C21 N2 C22 C23 -0.5(5)
N2 C22 C23 C24 0.7(5)
C22 C23 C24 C20 0.1(5)
C19 C20 C24 C23 178.7(3)
C21 C20 C24 C23 -1.1(5)
